data_2220322
loop_
_publ_author_name
'Han, Ke-Fei'
'Wu, Hui-Yong'
'Wang, Zhong-Ming'
'Guo, Hong-You'

_publ_section_title
;
 Di-\m~2~-chlorido-bis[aqua(2,2'-bipyridine-4,4'-dicarboxylic
 acid-\k^2^<i>N</i>,<i>N</i>')(nitrato-\k<i>O</i>)copper(II)]
;
_journal_coeditor_code RT2020
_journal_issue 12
_journal_name_full 'Acta Crystallographica Section E'
_journal_page_first m1607
_journal_page_last m1608
_journal_paper_doi 10.1107/S1600536808028511
_journal_volume 64
_journal_year 2008
_chemical_formula_iupac '[Cu2 Cl2 (N O3)2 (C12 H8 N2 O4)2 (H2 O)2]'
_chemical_formula_moiety 'C24 H20 Cl2 Cu2 N6 O16'
_chemical_formula_sum 'C24 H20 Cl2 Cu2 N6 O16'
_chemical_formula_weight 846.46
_chemical_name_systematic
;
Di-\m~2~-chlorido-bis[aqua(2,2'-bipyridine-4,4'-dicarboxylic
acid-\k^2^<i>N</i>,<i>N</i>')(nitrato-\k<i>O</i>)copper(II)]
;
_space_group_IT_number 2
_symmetry_cell_setting triclinic
_symmetry_space_group_name_Hall '-P 1'
_symmetry_space_group_name_H-M 'P -1'
_cell_angle_alpha 92.315(2)
_cell_angle_beta 103.384(4)
_cell_angle_gamma 98.556(3)
_cell_formula_units_Z 1
_cell_length_a 6.9500(7)
_cell_length_b 8.1490(7)
_cell_length_c 13.5480(10)
_cell_measurement_reflns_used 6664
_cell_measurement_temperature 295(2)
_cell_measurement_theta_max 27.48
_cell_measurement_theta_min 1.55
_cell_volume 735.92(11)
_computing_cell_refinement 'RAPID-AUTO (Rigaku 2001)'
_computing_data_collection 'RAPID-AUTO (Rigaku 2001)'
_computing_data_reduction 'RAPID-AUTO (Rigaku 2001)'
_computing_molecular_graphics
;
SHELXTL (Sheldrick, 2008) and Mercury (Macrae <i>et al.</i>,
2006)
;
_computing_publication_material
;
SHELXL97 (Sheldrick, 2008) and WinGX (Farrugia, 1999)
;
_computing_structure_refinement 'SHELXL97 (Sheldrick, 2008)'
_computing_structure_solution 'SHELXS97 (Sheldrick, 2008)'
_diffrn_measured_fraction_theta_full 0.982
_diffrn_measured_fraction_theta_max 0.982
_diffrn_measurement_device_type 'Rigaku R-AXIS RAPID IP area-detector'
_diffrn_measurement_method '\w oscillation'
_diffrn_radiation_type MoK\a
_diffrn_radiation_wavelength 0.71073
_diffrn_reflns_av_R_equivalents 0.0206
_diffrn_reflns_limit_h_max 9
_diffrn_reflns_limit_h_min -9
_diffrn_reflns_limit_k_max 10
_diffrn_reflns_limit_k_min -10
_diffrn_reflns_limit_l_max 17
_diffrn_reflns_limit_l_min -17
_diffrn_reflns_number 5180
_diffrn_reflns_theta_full 27.48
_diffrn_reflns_theta_max 27.48
_diffrn_reflns_theta_min 1.55
_diffrn_standards_decay_% 0
_exptl_absorpt_coefficient_mu 1.718
_exptl_absorpt_correction_T_max 0.7251
_exptl_absorpt_correction_T_min 0.6268
_exptl_absorpt_correction_type multi-scan
_exptl_absorpt_process_details '(ABSCOR; Higashi, 1995)'
_exptl_crystal_colour blue
_exptl_crystal_density_diffrn 1.91
_exptl_crystal_density_method 'not measured'
_exptl_crystal_description block
_exptl_crystal_F_000 426
_exptl_crystal_size_max 0.30
_exptl_crystal_size_mid 0.24
_exptl_crystal_size_min 0.20
_refine_diff_density_max 0.669
_refine_diff_density_min -0.720
_refine_ls_extinction_method none
_refine_ls_goodness_of_fit_ref 1.112
_refine_ls_hydrogen_treatment mixed
_refine_ls_matrix_type full
_refine_ls_number_parameters 238
_refine_ls_number_reflns 3301
_refine_ls_number_restraints 3
_refine_ls_restrained_S_all 1.112
_refine_ls_R_factor_gt 0.0352
_refine_ls_shift/su_max 0.000
_refine_ls_shift/su_mean 0.000
_refine_ls_structure_factor_coef Fsqd
_refine_ls_weighting_details 'calc w = 1/[\s^2^(Fo^2^)+(0.0591P)^2^+0.6991P] where P=(Fo^2^+2Fc^2^)/3'
_refine_ls_weighting_scheme calc
_refine_ls_wR_factor_ref 0.1062
_reflns_number_gt 3116
_reflns_number_total 3301
_reflns_threshold_expression I>2\s(I)
_cod_data_source_file rt2020.cif
_cod_data_source_block I
_cod_original_cell_volume 735.91(11)
_cod_database_code 2220322
_cod_database_fobs_code 2220322

loop_
_symmetry_equiv_pos_as_xyz
'x, y, z'
'-x, -y, -z'

loop_
_atom_site_type_symbol
_atom_site_label
_atom_site_fract_x
_atom_site_fract_y
_atom_site_fract_z
_atom_site_U_iso_or_equiv
_atom_site_adp_type
_atom_site_calc_flag
_atom_site_refinement_flags
_atom_site_occupancy
O O6 0.1325(5) 0.1681(3) 0.1741(2) 0.0691(8) Uani d . 1
Cu Cu1 0.37742(4) 0.02464(4) 0.10473(2) 0.02764(12) Uani d . 1
Cl Cl1 0.30801(9) 0.10642(8) -0.05463(4) 0.03186(15) Uani d . 1
N N1 0.4725(3) -0.0507(2) 0.24369(15) 0.0250(4) Uani d . 1
N N2 0.5689(3) 0.2299(3) 0.16874(16) 0.0274(4) Uani d . 1
N N3 0.1423(4) 0.3230(4) 0.1725(2) 0.0465(6) Uani d . 1
O O1 0.1477(3) -0.1609(3) 0.07198(16) 0.0380(4) Uani d D 1
O O2 0.9538(3) 0.7885(2) 0.28428(16) 0.0396(5) Uani d . 1
O O3 1.0190(4) 0.6606(3) 0.42733(17) 0.0536(6) Uani d . 1
O O4 0.8547(3) -0.0671(3) 0.60227(16) 0.0454(5) Uani d . 1
O O5 0.6480(3) -0.3083(2) 0.57019(15) 0.0395(5) Uani d D 1
O O7 0.2266(4) 0.4133(3) 0.25273(16) 0.0443(5) Uani d . 1
O O8 0.0715(7) 0.3831(6) 0.0958(2) 0.1053(15) Uani d . 1
C C1 0.6048(5) 0.3690(3) 0.1234(2) 0.0368(6) Uani d . 1
H H1 0.546 0.371 0.0545 0.044 Uiso calc R 1
C C2 0.7267(5) 0.5113(3) 0.1753(2) 0.0369(6) Uani d . 1
H H2 0.7505 0.607 0.1419 0.044 Uiso calc R 1
C C3 0.8119(4) 0.5075(3) 0.27753(19) 0.0269(5) Uani d . 1
C C4 0.7771(4) 0.3630(3) 0.32546(18) 0.0264(5) Uani d . 1
H H4 0.8347 0.3585 0.3943 0.032 Uiso calc R 1
C C5 0.6542(3) 0.2250(3) 0.26844(17) 0.0238(4) Uani d . 1
C C6 0.6057(3) 0.0642(3) 0.31031(18) 0.0241(4) Uani d . 1
C C7 0.6879(4) 0.0294(3) 0.40842(18) 0.0256(5) Uani d . 1
H H7 0.7793 0.1096 0.4532 0.031 Uiso calc R 1
C C8 0.6319(4) -0.1272(3) 0.43924(18) 0.0247(4) Uani d . 1
C C9 0.4958(4) -0.2451(3) 0.37088(19) 0.0289(5) Uani d . 1
H H9 0.4564 -0.3507 0.3903 0.035 Uiso calc R 1
C C10 0.4201(4) -0.2024(3) 0.27330(19) 0.0287(5) Uani d . 1
H H10 0.3303 -0.2814 0.2269 0.034 Uiso calc R 1
C C11 0.9409(4) 0.6586(3) 0.3387(2) 0.0298(5) Uani d . 1
C C12 0.7236(4) -0.1641(3) 0.54572(19) 0.0276(5) Uani d . 1
H H1WA 0.050(4) -0.139(5) 0.090(3) 0.041 Uiso d D 1
H H1WB 0.113(5) -0.204(4) 0.0152(17) 0.041 Uiso d D 1
H H2A 1.017(5) 0.861(5) 0.322(3) 0.041 Uiso d . 1
H H5A 0.694(5) -0.333(4) 0.6256(17) 0.041 Uiso d D 1

loop_
_atom_site_aniso_label
_atom_site_aniso_U_11
_atom_site_aniso_U_22
_atom_site_aniso_U_33
_atom_site_aniso_U_12
_atom_site_aniso_U_13
_atom_site_aniso_U_23
O6 0.0764(18) 0.0465(14) 0.083(2) -0.0156(12) 0.0381(16) -0.0248(14)
Cu1 0.03280(18) 0.02355(17) 0.02061(17) -0.00261(12) -0.00096(12) 0.00132(11)
Cl1 0.0367(3) 0.0334(3) 0.0226(3) 0.0066(2) 0.0004(2) 0.0039(2)
N1 0.0277(9) 0.0206(9) 0.0236(9) -0.0004(7) 0.0029(7) 0.0005(7)
N2 0.0319(10) 0.0229(9) 0.0229(10) -0.0007(8) 0.0013(8) 0.0011(8)
N3 0.0386(13) 0.0620(18) 0.0352(13) 0.0166(12) -0.0014(10) -0.0100(12)
O1 0.0364(10) 0.0346(10) 0.0334(10) -0.0049(8) -0.0035(8) -0.0017(8)
O2 0.0515(12) 0.0230(9) 0.0329(10) -0.0102(8) -0.0024(9) 0.0017(8)
O3 0.0758(16) 0.0345(11) 0.0312(11) -0.0132(10) -0.0119(10) 0.0039(9)
O4 0.0549(13) 0.0326(10) 0.0323(10) -0.0135(9) -0.0098(9) 0.0055(8)
O5 0.0518(12) 0.0285(9) 0.0276(10) -0.0093(8) -0.0032(8) 0.0098(8)
O7 0.0621(13) 0.0303(10) 0.0298(10) 0.0002(9) -0.0052(9) -0.0007(8)
O8 0.145(3) 0.132(3) 0.0376(15) 0.086(3) -0.0179(18) -0.0050(18)
C1 0.0498(15) 0.0273(12) 0.0242(12) -0.0046(11) -0.0033(11) 0.0058(10)
C2 0.0501(16) 0.0250(12) 0.0279(13) -0.0043(11) -0.0001(11) 0.0078(10)
C3 0.0278(11) 0.0219(11) 0.0267(12) -0.0015(9) 0.0018(9) 0.0004(9)
C4 0.0298(11) 0.0229(11) 0.0219(11) -0.0017(9) 0.0002(9) 0.0032(9)
C5 0.0269(10) 0.0211(10) 0.0216(11) 0.0005(8) 0.0042(8) 0.0031(8)
C6 0.0254(10) 0.0204(10) 0.0245(11) -0.0006(8) 0.0049(9) 0.0002(8)
C7 0.0290(11) 0.0202(10) 0.0238(11) -0.0020(8) 0.0023(9) 0.0008(8)
C8 0.0286(11) 0.0207(10) 0.0225(11) -0.0001(8) 0.0038(9) 0.0014(8)
C9 0.0327(12) 0.0205(11) 0.0293(12) -0.0031(9) 0.0036(9) 0.0030(9)
C10 0.0316(12) 0.0213(11) 0.0278(12) -0.0038(9) 0.0020(9) 0.0000(9)
C11 0.0319(12) 0.0235(11) 0.0294(12) -0.0027(9) 0.0027(10) 0.0005(9)
C12 0.0327(12) 0.0216(11) 0.0256(11) 0.0002(9) 0.0034(9) 0.0034(9)

loop_
_atom_type_symbol
_atom_type_description
_atom_type_scat_dispersion_real
_atom_type_scat_dispersion_imag
_atom_type_scat_source
C C 0.0033 0.0016 'International Tables Vol C Tables 4.2.6.8 and 6.1.1.4'
H H 0 0 'International Tables Vol C Tables 4.2.6.8 and 6.1.1.4'
N N 0.0061 0.0033 'International Tables Vol C Tables 4.2.6.8 and 6.1.1.4'
O O 0.0106 0.006 'International Tables Vol C Tables 4.2.6.8 and 6.1.1.4'
Cl Cl 0.1484 0.1585 'International Tables Vol C Tables 4.2.6.8 and 6.1.1.4'
Cu Cu 0.3201 1.2651 'International Tables Vol C Tables 4.2.6.8 and 6.1.1.4'

loop_
_geom_angle_atom_site_label_1
_geom_angle_atom_site_label_2
_geom_angle_atom_site_label_3
_geom_angle
N3 O6 Cu1 119.8(2)
O1 Cu1 N1 91.33(8)
O1 Cu1 N2 163.29(9)
N1 Cu1 N2 81.03(8)
O1 Cu1 Cl1 92.53(6)
N1 Cu1 Cl1 172.93(6)
N2 Cu1 Cl1 96.72(6)
O1 Cu1 O6 82.22(9)
N1 Cu1 O6 87.84(10)
N2 Cu1 O6 82.67(9)
Cl1 Cu1 O6 98.54(8)
C10 N1 C6 119.4(2)
C10 N1 Cu1 125.70(16)
C6 N1 Cu1 114.87(16)
C1 N2 C5 119.5(2)
C1 N2 Cu1 125.61(17)
C5 N2 Cu1 114.73(16)
O8 N3 O6 120.4(3)
O8 N3 O7 120.8(3)
O6 N3 O7 118.8(3)
Cu1 O1 H1WA 113(3)
Cu1 O1 H1WB 118(3)
H1WA O1 H1WB 110(4)
C11 O2 H2A 106(3)
C12 O5 H5A 116(3)
N2 C1 C2 122.3(2)
N2 C1 H1 118.9
C2 C1 H1 118.9
C3 C2 C1 118.4(2)
C3 C2 H2 120.8
C1 C2 H2 120.8
C2 C3 C4 119.9(2)
C2 C3 C11 121.1(2)
C4 C3 C11 119.0(2)
C3 C4 C5 118.5(2)
C3 C4 H4 120.8
C5 C4 H4 120.8
N2 C5 C4 121.5(2)
N2 C5 C6 114.76(19)
C4 C5 C6 123.8(2)
N1 C6 C7 121.6(2)
N1 C6 C5 114.4(2)
C7 C6 C5 124.0(2)
C6 C7 C8 118.9(2)
C6 C7 H7 120.5
C8 C7 H7 120.5
C7 C8 C9 119.5(2)
C7 C8 C12 118.5(2)
C9 C8 C12 122.0(2)
C10 C9 C8 118.6(2)
C10 C9 H9 120.7
C8 C9 H9 120.7
N1 C10 C9 121.9(2)
N1 C10 H10 119
C9 C10 H10 119
O3 C11 O2 124.3(2)
O3 C11 C3 123.3(2)
O2 C11 C3 112.3(2)
O4 C12 O5 124.2(2)
O4 C12 C8 122.1(2)
O5 C12 C8 113.7(2)

loop_
_geom_bond_atom_site_label_1
_geom_bond_atom_site_label_2
_geom_bond_site_symmetry_2
_geom_bond_distance
O6 N3 . 1.255(4)
O6 Cu1 . 2.528(3)
Cu1 O1 . 1.982(2)
Cu1 N1 . 1.999(2)
Cu1 N2 . 2.002(2)
Cu1 Cl1 . 2.2511(7)
Cu1 Cl1 2_655 2.7757(8)
N1 C10 . 1.340(3)
N1 C6 . 1.355(3)
N2 C1 . 1.330(3)
N2 C5 . 1.348(3)
N3 O8 . 1.199(4)
N3 O7 . 1.256(3)
O1 H1WA . 0.819(18)
O1 H1WB . 0.802(18)
O2 C11 . 1.318(3)
O2 H2A . 0.77(4)
O3 C11 . 1.196(3)
O4 C12 . 1.207(3)
O5 C12 . 1.302(3)
O5 H5A . 0.790(18)
C1 C2 . 1.387(4)
C1 H1 . 0.93
C2 C3 . 1.378(4)
C2 H2 . 0.93
C3 C4 . 1.384(3)
C3 C11 . 1.501(3)
C4 C5 . 1.389(3)
C4 H4 . 0.93
C5 C6 . 1.473(3)
C6 C7 . 1.379(3)
C7 C8 . 1.387(3)
C7 H7 . 0.93
C8 C9 . 1.389(3)
C8 C12 . 1.498(3)
C9 C10 . 1.384(4)
C9 H9 . 0.93
C10 H10 . 0.93

loop_
_geom_hbond_atom_site_label_D
_geom_hbond_atom_site_label_H
_geom_hbond_atom_site_label_A
_geom_hbond_site_symmetry_A
_geom_hbond_distance_DH
_geom_hbond_distance_HA
_geom_hbond_distance_DA
_geom_hbond_angle_DHA
C7 H7 O3 2_766 0.93 2.45 3.376(3) 172.2
C4 H4 O3 2_766 0.93 2.42 3.346(3) 178.6
C2 H2 Cl1 2_665 0.93 2.7 3.590(3) 160
C1 H1 Cl1 . 0.93 2.67 3.258(3) 122
O5 H5A O7 2_656 0.790(18) 1.798(19) 2.582(3) 172(4)
O2 H2A O4 2_766 0.77(4) 1.92(4) 2.676(3) 169(4)
O1 H1WB O8 2 0.802(18) 2.10(2) 2.830(4) 152(4)
O1 H1WA Cl1 2 0.819(18) 2.48(2) 3.220(2) 152(3)

loop_
_geom_torsion_atom_site_label_1
_geom_torsion_atom_site_label_2
_geom_torsion_atom_site_label_3
_geom_torsion_atom_site_label_4
_geom_torsion
N3 O6 Cu1 O1 -149.3(3)
N3 O6 Cu1 N1 119.1(3)
N3 O6 Cu1 N2 37.8(3)
N3 O6 Cu1 Cl1 -57.9(3)
O1 Cu1 N1 C10 18.5(2)
N2 Cu1 N1 C10 -176.4(2)
Cl1 Cu1 N1 C10 -104.5(5)
O6 Cu1 N1 C10 100.7(2)
O1 Cu1 N1 C6 -163.57(17)
N2 Cu1 N1 C6 1.50(16)
Cl1 Cu1 N1 C6 73.4(5)
O6 Cu1 N1 C6 -81.41(17)
O1 Cu1 N2 C1 -115.2(3)
N1 Cu1 N2 C1 -178.8(2)
Cl1 Cu1 N2 C1 7.9(2)
O6 Cu1 N2 C1 -89.9(2)
O1 Cu1 N2 C5 59.8(4)
N1 Cu1 N2 C5 -3.82(17)
Cl1 Cu1 N2 C5 -177.06(16)
O6 Cu1 N2 C5 85.14(19)
Cu1 O6 N3 O8 80.0(4)
Cu1 O6 N3 O7 -100.2(3)
C5 N2 C1 C2 -0.5(4)
Cu1 N2 C1 C2 174.3(2)
N2 C1 C2 C3 -0.4(5)
C1 C2 C3 C4 1.0(4)
C1 C2 C3 C11 -178.3(3)
C2 C3 C4 C5 -0.6(4)
C11 C3 C4 C5 178.7(2)
C1 N2 C5 C4 0.8(4)
Cu1 N2 C5 C4 -174.51(18)
C1 N2 C5 C6 -179.3(2)
Cu1 N2 C5 C6 5.3(3)
C3 C4 C5 N2 -0.3(4)
C3 C4 C5 C6 179.9(2)
C10 N1 C6 C7 -0.6(3)
Cu1 N1 C6 C7 -178.66(18)
C10 N1 C6 C5 178.9(2)
Cu1 N1 C6 C5 0.9(3)
N2 C5 C6 N1 -4.1(3)
C4 C5 C6 N1 175.7(2)
N2 C5 C6 C7 175.4(2)
C4 C5 C6 C7 -4.7(4)
N1 C6 C7 C8 -0.1(4)
C5 C6 C7 C8 -179.5(2)
C6 C7 C8 C9 0.3(4)
C6 C7 C8 C12 179.4(2)
C7 C8 C9 C10 0.2(4)
C12 C8 C9 C10 -179.0(2)
C6 N1 C10 C9 1.1(4)
Cu1 N1 C10 C9 178.90(19)
C8 C9 C10 N1 -0.8(4)
C2 C3 C11 O3 -179.4(3)
C4 C3 C11 O3 1.3(4)
C2 C3 C11 O2 2.1(4)
C4 C3 C11 O2 -177.3(2)
C7 C8 C12 O4 -5.8(4)
C9 C8 C12 O4 173.4(3)
C7 C8 C12 O5 174.0(2)
C9 C8 C12 O5 -6.9(4)
